data_7704418
loop_
_publ_author_name
'Yi, Gangji'
'Zhang, Chunyang'
'Zhao, Wen'
'Cui, Huihui'
'Chen, Lei'
'Wang, Zhenxing'
'Chen, Xue-Tai'
'Yuan, Aihua'
'Liu, Yuan-Zhong'
'Ouyang, Zhong-Wen'

_publ_section_title
;
 Structure, magnetic anisotropy and relaxation behavior of
 seven-coordinate Co(ii) single-ion magnets perturbed by counter-anions.
;
_journal_issue 22
_journal_name_full 'Dalton transactions (Cambridge, England : 2003)'
_journal_page_first 7620
_journal_page_last 7627
_journal_paper_doi 10.1039/d0dt01232g
_journal_volume 49
_journal_year 2020
_chemical_formula_sum 'C31 H31 Co F12 N7 P2'
_chemical_formula_weight 850.50
_space_group_crystal_system orthorhombic
_space_group_IT_number 29
_space_group_name_Hall 'P 2c -2ac'
_space_group_name_H-M_alt 'P c a 21'
_atom_sites_solution_hydrogens geom
_audit_creation_method SHELXL-2016/6
_audit_update_record
;
2020-05-12 deposited with the CCDC.	2020-05-13 downloaded from the CCDC.
;
_cell_angle_alpha 90
_cell_angle_beta 90
_cell_angle_gamma 90
_cell_formula_units_Z 8
_cell_length_a 20.6301(11)
_cell_length_b 17.5943(10)
_cell_length_c 19.3260(11)
_cell_measurement_reflns_used 18256
_cell_measurement_temperature 296(2)
_cell_measurement_theta_max 26.221
_cell_measurement_theta_min 2.517
_cell_volume 7014.8(7)
_computing_cell_refinement 'Bruker SMART'
_computing_data_collection 'Bruker SMART'
_computing_data_reduction 'Bruker SAINT'
_computing_molecular_graphics 'DIMOND(Brandenburg & Putz, 2005)'
_computing_publication_material 'Bruker SHELXTL'
_computing_structure_refinement 'SHELXL-2016/6 (Sheldrick, 2016)'
_computing_structure_solution 'SHELXS-97 (Sheldrick, 1990)'
_diffrn_ambient_temperature 296(2)
_diffrn_measured_fraction_theta_full 0.999
_diffrn_measured_fraction_theta_max 0.999
_diffrn_measurement_device_type 'CCD area detector'
_diffrn_measurement_method 'phi and omega scans'
_diffrn_radiation_type MoK\a
_diffrn_radiation_wavelength 0.71073
_diffrn_reflns_av_R_equivalents 0.0454
_diffrn_reflns_av_unetI/netI 0.0517
_diffrn_reflns_Laue_measured_fraction_full 0.999
_diffrn_reflns_Laue_measured_fraction_max 0.999
_diffrn_reflns_limit_h_max 26
_diffrn_reflns_limit_h_min -26
_diffrn_reflns_limit_k_max 22
_diffrn_reflns_limit_k_min -22
_diffrn_reflns_limit_l_max 25
_diffrn_reflns_limit_l_min -24
_diffrn_reflns_number 63238
_diffrn_reflns_point_group_measured_fraction_full 0.989
_diffrn_reflns_point_group_measured_fraction_max 0.985
_diffrn_reflns_theta_full 25.242
_diffrn_reflns_theta_max 27.503
_diffrn_reflns_theta_min 1.974
_exptl_absorpt_coefficient_mu 0.680
_exptl_absorpt_correction_T_max 0.908
_exptl_absorpt_correction_T_min 0.871
_exptl_absorpt_correction_type multi-scan
_exptl_absorpt_process_details sadabs
_exptl_crystal_density_diffrn 1.611
_exptl_crystal_description block
_exptl_crystal_F_000 3448
_exptl_crystal_size_max 0.200
_exptl_crystal_size_mid 0.160
_exptl_crystal_size_min 0.140
_refine_diff_density_max 0.914
_refine_diff_density_min -0.513
_refine_diff_density_rms 0.069
_refine_ls_abs_structure_details
;
 Flack x determined using 4390 quotients [(I+)-(I-)]/[(I+)+(I-)]
 (Parsons, Flack and Wagner, Acta Cryst. B69 (2013) 249-259).
;
_refine_ls_abs_structure_Flack 0.005(5)
_refine_ls_extinction_method none
_refine_ls_goodness_of_fit_ref 1.104
_refine_ls_hydrogen_treatment constr
_refine_ls_matrix_type full
_refine_ls_number_parameters 955
_refine_ls_number_reflns 15876
_refine_ls_number_restraints 7
_refine_ls_restrained_S_all 1.104
_refine_ls_R_factor_all 0.0800
_refine_ls_R_factor_gt 0.0545
_refine_ls_shift/su_max 0.001
_refine_ls_shift/su_mean 0.000
_refine_ls_structure_factor_coef Fsqd
_refine_ls_weighting_details 'w=1/[\s^2^(Fo^2^)+(0.0858P)^2^+1.6506P] where P=(Fo^2^+2Fc^2^)/3'
_refine_ls_weighting_scheme calc
_refine_ls_wR_factor_gt 0.1411
_refine_ls_wR_factor_ref 0.1592
_reflns_Friedel_coverage 0.915
_reflns_Friedel_fraction_full 0.978
_reflns_Friedel_fraction_max 0.971
_reflns_number_gt 12044
_reflns_number_total 15876
_reflns_threshold_expression 'I > 2\s(I)'
_cod_data_source_file d0dt01232g3.cif
_cod_data_source_block 3-PF6
_cod_depositor_comments 'Adding full bibliography for 7704416--7704418.cif.'
_cod_database_code 7704418
_shelx_shelxl_version_number 2016/6
_shelx_space_group_comment
;
The symmetry employed for this shelxl refinement is uniquely defined
by the following loop, which should always be used as a source of
symmetry information in preference to the above space-group names.
They are only intended as comments.
;
_shelx_estimated_absorpt_t_min 0.876
_shelx_estimated_absorpt_t_max 0.911

loop_
_space_group_symop_operation_xyz
'x, y, z'
'-x, -y, z+1/2'
'x+1/2, -y, z'
'-x+1/2, y, z+1/2'

loop_
_atom_site_label
_atom_site_type_symbol
_atom_site_fract_x
_atom_site_fract_y
_atom_site_fract_z
_atom_site_U_iso_or_equiv
_atom_site_adp_type
_atom_site_occupancy
_atom_site_site_symmetry_order
_atom_site_calc_flag
_atom_site_refinement_flags_posn
_atom_site_refinement_flags_adp
_atom_site_refinement_flags_occupancy
_atom_site_disorder_assembly
_atom_site_disorder_group
Co2 Co 0.81398(3) 0.55778(5) 0.76960(5) 0.03987(19) Uani 1 1 d . . . . .
Co1 Co 0.03523(4) 0.03369(4) 0.14796(4) 0.03849(18) Uani 1 1 d . . . . .
N1 N 0.0537(3) 0.0398(3) 0.2631(3) 0.0436(11) Uani 1 1 d . . . . .
N2 N 0.1201(3) -0.0608(3) 0.1827(3) 0.0491(13) Uani 1 1 d . . . . .
N3 N 0.1190(2) 0.1011(3) 0.1542(3) 0.0406(10) Uani 1 1 d . . . . .
N4 N 0.0608(2) 0.0522(3) 0.0356(3) 0.0415(11) Uani 1 1 d . . . . .
N5 N -0.0196(3) 0.1399(3) 0.1110(3) 0.0421(11) Uani 1 1 d . . . . .
N6 N -0.0595(3) 0.0223(3) 0.1970(3) 0.0420(11) Uani 1 1 d . . . . .
N7 N 0.0115(3) -0.0734(3) 0.0948(3) 0.0458(12) Uani 1 1 d . . . . .
N8 N 0.7161(2) 0.5452(3) 0.7174(3) 0.0418(11) Uani 1 1 d . . . . .
N9 N 0.7439(2) 0.5349(3) 0.8537(3) 0.0415(11) Uani 1 1 d . . . . .
N10 N 0.8141(3) 0.4519(4) 0.6610(4) 0.0587(16) Uani 1 1 d . . . . .
N11 N 0.8259(2) 0.6213(3) 0.6785(3) 0.0422(11) Uani 1 1 d . . . . .
N12 N 0.9208(2) 0.5840(3) 0.7685(3) 0.0449(11) Uani 1 1 d . . . . .
N13 N 0.8291(2) 0.6585(3) 0.8383(3) 0.0458(12) Uani 1 1 d . . . . .
N14 N 0.8608(2) 0.4544(3) 0.8028(3) 0.0428(12) Uani 1 1 d . . . . .
C1 C 0.0009(3) 0.0783(4) 0.0021(3) 0.0477(15) Uani 1 1 d . . . . .
H1A H -0.030554 0.037371 0.001046 0.057 Uiso 1 1 calc R U . . .
H1B H 0.009941 0.093607 -0.045116 0.057 Uiso 1 1 calc R U . . .
C2 C -0.0261(3) 0.1450(4) 0.0425(3) 0.0440(13) Uani 1 1 d . . . . .
C3 C -0.0558(3) 0.2061(4) 0.0098(4) 0.0532(16) Uani 1 1 d . . . . .
H3 H -0.059548 0.207667 -0.038101 0.064 Uiso 1 1 calc R U . . .
C4 C -0.0795(4) 0.2642(5) 0.0502(5) 0.065(2) Uani 1 1 d . . . . .
H4 H -0.099351 0.305969 0.029792 0.078 Uiso 1 1 calc R U . . .
C5 C -0.0736(4) 0.2601(4) 0.1211(4) 0.0551(17) Uani 1 1 d . . . . .
H5 H -0.089241 0.298761 0.149346 0.066 Uiso 1 1 calc R U . . .
C6 C -0.0438(3) 0.1972(4) 0.1486(4) 0.0463(13) Uani 1 1 d . . . . .
H6 H -0.040232 0.194209 0.196523 0.056 Uiso 1 1 calc R U . . .
C7 C 0.1123(3) 0.1100(4) 0.0290(3) 0.0490(15) Uani 1 1 d . . . . .
H7A H 0.093037 0.158040 0.015325 0.059 Uiso 1 1 calc R U . . .
H7B H 0.142242 0.094712 -0.007108 0.059 Uiso 1 1 calc R U . . .
C8 C 0.1493(3) 0.1210(4) 0.0959(3) 0.0428(13) Uani 1 1 d . . . . .
C9 C 0.2108(4) 0.1517(4) 0.0970(4) 0.0571(17) Uani 1 1 d . . . . .
H9 H 0.231715 0.164506 0.056016 0.068 Uiso 1 1 calc R U . . .
C10 C 0.2408(4) 0.1633(5) 0.1600(4) 0.065(2) Uani 1 1 d . . . . .
H10 H 0.282009 0.184563 0.161725 0.078 Uiso 1 1 calc R U . . .
C11 C 0.2098(4) 0.1434(5) 0.2201(4) 0.0575(18) Uani 1 1 d . . . . .
H11 H 0.229075 0.152009 0.262915 0.069 Uiso 1 1 calc R U . . .
C12 C 0.1487(3) 0.1100(4) 0.2154(3) 0.0445(14) Uani 1 1 d . . . . .
C13 C 0.0805(4) -0.0204(4) 0.0050(4) 0.0537(17) Uani 1 1 d . . . . .
H13A H 0.126494 -0.027961 0.012543 0.064 Uiso 1 1 calc R U . . .
H13B H 0.073023 -0.018806 -0.044583 0.064 Uiso 1 1 calc R U . . .
C14 C 0.0436(3) -0.0859(4) 0.0356(3) 0.0481(15) Uani 1 1 d . . . . .
C15 C 0.0474(4) -0.1581(5) 0.0053(4) 0.064(2) Uani 1 1 d . . . . .
H15 H 0.069421 -0.164981 -0.036240 0.077 Uiso 1 1 calc R U . . .
C16 C 0.0185(4) -0.2180(5) 0.0376(4) 0.067(2) Uani 1 1 d . . . . .
H16 H 0.020746 -0.266585 0.018690 0.080 Uiso 1 1 calc R U . . .
C17 C -0.0145(4) -0.2053(4) 0.0991(4) 0.062(2) Uani 1 1 d . . . . .
H17 H -0.034760 -0.245244 0.122026 0.075 Uiso 1 1 calc R U . . .
C18 C -0.0167(4) -0.1329(4) 0.1259(4) 0.0532(16) Uani 1 1 d . . . . .
H18 H -0.038791 -0.124896 0.167241 0.064 Uiso 1 1 calc R U . . .
C19 C 0.1127(4) 0.0848(5) 0.2789(4) 0.0624(19) Uani 1 1 d . . . . .
H19A H 0.141510 0.054345 0.307354 0.075 Uiso 1 1 calc R U . . .
H19B H 0.100437 0.129232 0.305534 0.075 Uiso 1 1 calc R U . . .
C20 C -0.0035(4) 0.0724(4) 0.2973(3) 0.0503(16) Uani 1 1 d . . . . .
H20A H -0.001104 0.127414 0.295387 0.060 Uiso 1 1 calc R U . . .
H20B H -0.003784 0.057382 0.345620 0.060 Uiso 1 1 calc R U . . .
C21 C -0.0651(4) 0.0461(4) 0.2632(4) 0.0494(15) Uani 1 1 d . . . . .
C22 C -0.1245(4) 0.0497(4) 0.2960(4) 0.062(2) Uani 1 1 d . . . . .
H22 H -0.127309 0.065404 0.341821 0.075 Uiso 1 1 calc R U . . .
C23 C -0.1791(4) 0.0300(5) 0.2602(5) 0.075(3) Uani 1 1 d . . . . .
H23 H -0.219401 0.032330 0.281556 0.090 Uiso 1 1 calc R U . . .
C24 C -0.1743(4) 0.0068(5) 0.1929(4) 0.064(2) Uani 1 1 d . . . . .
H24 H -0.210853 -0.007312 0.167906 0.076 Uiso 1 1 calc R U . . .
C25 C -0.1141(3) 0.0051(4) 0.1636(4) 0.0526(16) Uani 1 1 d . . . . .
H25 H -0.111031 -0.008976 0.117283 0.063 Uiso 1 1 calc R U . . .
C26 C 0.0618(3) -0.0393(4) 0.2876(4) 0.0462(15) Uani 1 1 d . . . . .
H26A H 0.021044 -0.066305 0.282374 0.055 Uiso 1 1 calc R U . . .
H26B H 0.072695 -0.038877 0.336451 0.055 Uiso 1 1 calc R U . . .
C27 C 0.1133(3) -0.0803(4) 0.2487(3) 0.0456(14) Uani 1 1 d . . . . .
C28 C 0.1515(4) -0.1343(5) 0.2798(5) 0.065(2) Uani 1 1 d . . . . .
H28 H 0.146074 -0.145279 0.326529 0.078 Uiso 1 1 calc R U . . .
C29 C 0.1985(4) -0.1725(5) 0.2416(5) 0.074(2) Uani 1 1 d . . . . .
H29 H 0.223348 -0.210886 0.261385 0.089 Uiso 1 1 calc R U . . .
C30 C 0.2067(4) -0.1518(5) 0.1740(5) 0.071(2) Uani 1 1 d . . . . .
H30 H 0.238743 -0.174423 0.147116 0.085 Uiso 1 1 calc R U . . .
C31 C 0.1666(4) -0.0965(4) 0.1462(5) 0.0614(18) Uani 1 1 d . . . . .
H31 H 0.172093 -0.083460 0.099917 0.074 Uiso 1 1 calc R U . . .
C32 C 0.6671(3) 0.5729(4) 0.7664(4) 0.0514(15) Uani 1 1 d . . . . .
H32A H 0.624423 0.556120 0.751883 0.062 Uiso 1 1 calc R U . . .
H32B H 0.667265 0.628061 0.766986 0.062 Uiso 1 1 calc R U . . .
C33 C 0.6812(3) 0.5433(4) 0.8377(4) 0.0431(14) Uani 1 1 d . . . . .
C34 C 0.6323(3) 0.5311(4) 0.8866(4) 0.0564(18) Uani 1 1 d . . . . .
H34 H 0.589059 0.538377 0.874807 0.068 Uiso 1 1 calc R U . . .
C35 C 0.6488(4) 0.5083(5) 0.9517(4) 0.0574(18) Uani 1 1 d . . . . .
H35 H 0.617034 0.497274 0.984328 0.069 Uiso 1 1 calc R U . . .
C36 C 0.7142(4) 0.5018(4) 0.9681(4) 0.0571(17) Uani 1 1 d . . . . .
H36 H 0.727024 0.488956 1.012690 0.068 Uiso 1 1 calc R U . . .
C37 C 0.7591(3) 0.5147(4) 0.9178(4) 0.0491(15) Uani 1 1 d . . . . .
H37 H 0.802710 0.509016 0.929006 0.059 Uiso 1 1 calc R U . . .
C38 C 0.7037(3) 0.4639(4) 0.7032(4) 0.0457(14) Uani 1 1 d . . . . .
H38A H 0.661349 0.459145 0.681740 0.055 Uiso 1 1 calc R U . . .
H38B H 0.702253 0.436732 0.746822 0.055 Uiso 1 1 calc R U . . .
C39 C 0.7524(3) 0.4268(4) 0.6577(4) 0.0465(14) Uani 1 1 d . . . . .
C40 C 0.7350(4) 0.3664(5) 0.6146(5) 0.069(2) Uani 1 1 d . . . . .
H40 H 0.692253 0.349803 0.612732 0.083 Uiso 1 1 calc R U . . .
C41 C 0.7817(5) 0.3321(6) 0.5753(6) 0.083(3) Uani 1 1 d . . . . .
H41 H 0.771571 0.291555 0.546300 0.100 Uiso 1 1 calc R U . . .
C42 C 0.8439(5) 0.3592(6) 0.5799(6) 0.082(3) Uani 1 1 d . . . . .
H42 H 0.876723 0.336737 0.554142 0.098 Uiso 1 1 calc R U . . .
C43 C 0.8573(4) 0.4180(6) 0.6214(5) 0.073(2) Uani 1 1 d . . . . .
H43 H 0.899741 0.435895 0.622406 0.087 Uiso 1 1 calc R U . . .
C44 C 0.7145(3) 0.5898(4) 0.6521(4) 0.0540(16) Uani 1 1 d . . . . .
H44A H 0.683607 0.630892 0.657345 0.065 Uiso 1 1 calc R U . . .
H44B H 0.699160 0.557144 0.615165 0.065 Uiso 1 1 calc R U . . .
C45 C 0.7786(3) 0.6226(4) 0.6314(3) 0.0453(14) Uani 1 1 d . . . . .
C46 C 0.7880(4) 0.6519(4) 0.5662(4) 0.0506(15) Uani 1 1 d . . . . .
H46 H 0.753809 0.654490 0.535000 0.061 Uiso 1 1 calc R U . . .
C47 C 0.8484(4) 0.6773(4) 0.5477(4) 0.0557(17) Uani 1 1 d . . . . .
H47 H 0.855933 0.695960 0.503384 0.067 Uiso 1 1 calc R U . . .
C48 C 0.8985(4) 0.6747(4) 0.5965(4) 0.0507(15) Uani 1 1 d . . . . .
H48 H 0.939987 0.691255 0.585295 0.061 Uiso 1 1 calc R U . . .
C49 C 0.8847(3) 0.6469(3) 0.6615(3) 0.0436(14) Uani 1 1 d . . . . .
C50 C 0.9345(3) 0.6454(4) 0.7184(4) 0.0498(15) Uani 1 1 d . . . . .
H50A H 0.977210 0.637733 0.698537 0.060 Uiso 1 1 calc R U . . .
H50B H 0.934614 0.693891 0.742303 0.060 Uiso 1 1 calc R U . . .
C51 C 0.9372(3) 0.6077(4) 0.8395(4) 0.0503(16) Uani 1 1 d . . . . .
H51A H 0.980510 0.629098 0.840572 0.060 Uiso 1 1 calc R U . . .
H51B H 0.936092 0.564147 0.870216 0.060 Uiso 1 1 calc R U . . .
C52 C 0.8888(3) 0.6660(4) 0.8628(4) 0.0511(16) Uani 1 1 d . . . . .
C53 C 0.9065(4) 0.7259(5) 0.9069(4) 0.065(2) Uani 1 1 d . . . . .
H53 H 0.949198 0.731100 0.921722 0.078 Uiso 1 1 calc R U . . .
C54 C 0.8606(5) 0.7762(5) 0.9275(4) 0.070(2) Uani 1 1 d . . . . .
H54 H 0.871154 0.815678 0.957408 0.084 Uiso 1 1 calc R U . . .
C55 C 0.7979(4) 0.7680(5) 0.9034(5) 0.069(2) Uani 1 1 d . . . . .
H55 H 0.765551 0.801874 0.916586 0.082 Uiso 1 1 calc R U . . .
C56 C 0.7845(3) 0.7086(4) 0.8596(4) 0.0530(16) Uani 1 1 d . . . . .
H56 H 0.742181 0.702823 0.843802 0.064 Uiso 1 1 calc R U . . .
C57 C 0.9545(3) 0.5135(4) 0.7503(4) 0.0547(18) Uani 1 1 d . . . . .
H57A H 0.999694 0.517188 0.763739 0.066 Uiso 1 1 calc R U . . .
H57B H 0.952647 0.505858 0.700675 0.066 Uiso 1 1 calc R U . . .
C58 C 0.9240(3) 0.4478(4) 0.7860(4) 0.0491(15) Uani 1 1 d . . . . .
C59 C 0.9573(4) 0.3801(5) 0.7976(5) 0.068(2) Uani 1 1 d . . . . .
H59 H 1.000865 0.376355 0.785912 0.081 Uiso 1 1 calc R U . . .
C60 C 0.9262(4) 0.3191(5) 0.8261(6) 0.079(3) Uani 1 1 d . . . . .
H60 H 0.947999 0.273496 0.833352 0.095 Uiso 1 1 calc R U . . .
C61 C 0.8618(4) 0.3265(4) 0.8438(5) 0.066(2) Uani 1 1 d . . . . .
H61 H 0.839557 0.286229 0.863873 0.079 Uiso 1 1 calc R U . . .
C62 C 0.8312(3) 0.3940(4) 0.8313(4) 0.0480(14) Uani 1 1 d . . . . .
H62 H 0.787650 0.398333 0.843139 0.058 Uiso 1 1 calc R U . . .
F1 F 0.9128(3) 0.3211(3) 0.4040(3) 0.0799(14) Uani 1 1 d . . . . .
F2 F 0.9429(3) 0.2475(3) 0.3179(4) 0.0944(18) Uani 1 1 d . . . . .
F3 F 0.9048(3) 0.3632(3) 0.2953(3) 0.0935(19) Uani 1 1 d . . . . .
F4 F 0.8445(3) 0.2615(4) 0.2683(3) 0.114(2) Uani 1 1 d . . . . .
F5 F 0.8152(2) 0.3389(4) 0.3548(4) 0.103(2) Uani 1 1 d . . . . .
F6 F 0.8526(3) 0.2203(3) 0.3763(4) 0.111(2) Uani 1 1 d . . . . .
F7 F 0.9416(4) 0.5558(4) 0.1179(3) 0.106(2) Uani 1 1 d . . . . .
F8 F 1.0073(4) 0.4680(4) 0.0705(4) 0.116(3) Uani 1 1 d . . . . .
F9 F 0.9991(3) 0.5776(4) 0.0180(5) 0.133(3) Uani 1 1 d . . . . .
F10 F 0.9555(4) 0.4776(4) -0.0278(3) 0.108(2) Uani 1 1 d . . . . .
F11 F 0.8930(3) 0.5703(5) 0.0186(4) 0.113(2) Uani 1 1 d . . . . .
F12 F 0.8989(4) 0.4573(4) 0.0678(5) 0.138(3) Uani 1 1 d . . . . .
F13 F 0.1470(4) 0.1803(8) 0.8766(5) 0.202(6) Uani 1 1 d . . . . .
F14 F 0.1007(4) 0.2859(5) 0.8511(6) 0.157(4) Uani 1 1 d . . . . .
F15 F 0.0508(4) 0.2342(7) 0.7679(5) 0.177(5) Uani 1 1 d . . . . .
F16 F 0.0960(4) 0.1296(4) 0.7870(10) 0.243(8) Uani 1 1 d . . . . .
F17 F 0.0405(3) 0.1929(6) 0.8718(6) 0.169(5) Uani 1 1 d . . . . .
F18 F 0.1592(3) 0.2233(5) 0.7760(4) 0.122(2) Uani 1 1 d . . . . .
F19 F 0.7548(8) -0.0003(11) 0.5090(11) 0.293(9) Uani 1 1 d . . . . .
F20 F 0.7227(8) -0.0362(13) 0.4118(11) 0.361(16) Uani 1 1 d . . . . .
F21 F 0.6572(8) -0.0404(7) 0.4919(13) 0.327(14) Uani 1 1 d . . . . .
F22 F 0.6734(7) 0.0690(6) 0.5167(9) 0.225(7) Uani 1 1 d . . . . .
F23 F 0.7568(7) 0.0730(7) 0.4426(9) 0.220(6) Uani 1 1 d . . . . .
F24 F 0.6625(16) 0.048(2) 0.4219(13) 0.51(2) Uani 1 1 d . U . . .
P1 P 0.87755(8) 0.29194(10) 0.33644(10) 0.0486(4) Uani 1 1 d . . . . .
P2 P 0.94987(9) 0.51725(12) 0.04492(10) 0.0512(4) Uani 1 1 d . . . . .
P3 P 0.09888(9) 0.20436(11) 0.82434(12) 0.0573(5) Uani 1 1 d . . . . .
P4 P 0.70356(11) 0.01639(18) 0.46552(12) 0.0779(7) Uani 1 1 d . . . . .

loop_
_atom_site_aniso_label
_atom_site_aniso_U_11
_atom_site_aniso_U_22
_atom_site_aniso_U_33
_atom_site_aniso_U_23
_atom_site_aniso_U_13
_atom_site_aniso_U_12
Co2 0.0280(3) 0.0520(4) 0.0395(4) 0.0106(4) -0.0047(3) -0.0018(3)
Co1 0.0449(4) 0.0445(4) 0.0260(3) -0.0050(3) 0.0007(3) -0.0025(3)
N1 0.063(3) 0.042(3) 0.026(2) -0.002(2) -0.001(2) -0.009(2)
N2 0.057(3) 0.050(3) 0.041(3) -0.003(2) -0.006(3) -0.003(2)
N3 0.044(2) 0.043(2) 0.035(2) -0.001(2) -0.002(2) -0.002(2)
N4 0.042(3) 0.055(3) 0.028(3) 0.001(2) 0.003(2) 0.006(2)
N5 0.044(3) 0.048(3) 0.034(3) 0.002(2) 0.004(2) 0.003(2)
N6 0.051(3) 0.041(3) 0.034(3) 0.000(2) 0.003(2) 0.002(2)
N7 0.048(3) 0.052(3) 0.037(3) -0.005(2) -0.005(2) 0.006(2)
N8 0.032(2) 0.050(3) 0.043(3) 0.007(2) -0.006(2) -0.004(2)
N9 0.033(2) 0.048(3) 0.043(3) 0.001(2) 0.003(2) 0.001(2)
N10 0.036(3) 0.080(4) 0.060(4) 0.011(3) -0.004(3) -0.003(3)
N11 0.040(3) 0.047(3) 0.040(3) 0.010(2) -0.008(2) -0.003(2)
N12 0.030(2) 0.059(3) 0.046(3) 0.011(3) -0.005(2) -0.005(2)
N13 0.041(3) 0.052(3) 0.045(3) 0.008(2) -0.009(2) -0.006(2)
N14 0.031(2) 0.055(3) 0.042(3) 0.004(2) -0.001(2) 0.002(2)
C1 0.054(4) 0.057(4) 0.032(3) -0.001(3) -0.007(3) 0.006(3)
C2 0.042(3) 0.052(4) 0.038(3) -0.001(3) -0.003(3) -0.001(3)
C3 0.055(4) 0.060(4) 0.044(4) 0.008(3) -0.008(3) 0.007(3)
C4 0.058(4) 0.065(5) 0.071(5) 0.009(4) -0.009(4) 0.017(4)
C5 0.057(4) 0.058(4) 0.051(4) -0.002(3) 0.005(3) 0.009(3)
C6 0.045(3) 0.051(3) 0.043(3) 0.001(3) 0.000(3) 0.005(2)
C7 0.043(3) 0.067(4) 0.037(3) 0.007(3) 0.006(3) -0.004(3)
C8 0.042(3) 0.048(3) 0.039(3) 0.001(3) 0.002(3) 0.004(3)
C9 0.048(4) 0.066(4) 0.058(4) 0.008(4) 0.001(3) -0.004(3)
C10 0.049(4) 0.081(5) 0.064(5) -0.010(4) -0.004(4) -0.008(3)
C11 0.052(4) 0.067(5) 0.054(4) -0.011(3) -0.010(3) -0.006(3)
C12 0.054(4) 0.043(3) 0.037(3) -0.005(3) -0.008(3) -0.002(3)
C13 0.063(4) 0.064(4) 0.034(3) -0.007(3) 0.000(3) 0.016(3)
C14 0.054(4) 0.057(4) 0.033(3) -0.013(3) -0.010(3) 0.017(3)
C15 0.076(5) 0.071(5) 0.045(4) -0.024(4) -0.018(4) 0.027(4)
C16 0.082(5) 0.055(4) 0.064(5) -0.022(4) -0.037(4) 0.015(4)
C17 0.075(5) 0.047(4) 0.065(5) -0.001(4) -0.022(4) 0.001(3)
C18 0.052(4) 0.053(4) 0.054(4) 0.000(3) -0.006(3) 0.001(3)
C19 0.083(5) 0.072(5) 0.032(3) -0.001(3) -0.009(3) -0.028(4)
C20 0.078(5) 0.047(4) 0.026(3) -0.004(2) 0.002(3) 0.012(3)
C21 0.065(4) 0.046(3) 0.037(3) 0.008(3) 0.013(3) 0.012(3)
C22 0.072(5) 0.062(5) 0.053(4) 0.012(3) 0.020(4) 0.028(4)
C23 0.073(5) 0.085(6) 0.067(6) 0.025(5) 0.028(5) 0.025(4)
C24 0.052(4) 0.073(5) 0.065(5) 0.012(4) 0.008(4) 0.012(4)
C25 0.051(4) 0.058(4) 0.048(4) 0.001(3) 0.008(3) 0.003(3)
C26 0.048(3) 0.053(4) 0.038(3) 0.006(3) -0.004(3) 0.001(3)
C27 0.047(3) 0.046(3) 0.043(3) 0.003(3) -0.008(3) -0.008(3)
C28 0.058(4) 0.079(5) 0.059(5) 0.014(4) -0.005(4) 0.009(4)
C29 0.063(5) 0.074(5) 0.084(6) 0.008(5) -0.008(4) 0.016(4)
C30 0.055(4) 0.072(5) 0.087(6) -0.019(4) 0.007(4) 0.001(4)
C31 0.063(4) 0.068(5) 0.052(4) -0.011(4) 0.000(4) -0.007(3)
C32 0.029(2) 0.068(4) 0.057(4) -0.001(4) -0.009(3) 0.004(2)
C33 0.032(3) 0.049(3) 0.048(4) -0.007(3) 0.001(3) -0.002(2)
C34 0.036(3) 0.069(5) 0.064(5) -0.013(4) 0.003(3) 0.000(3)
C35 0.055(4) 0.069(5) 0.048(4) -0.004(3) 0.016(3) -0.007(3)
C36 0.070(5) 0.065(4) 0.036(3) 0.001(3) 0.008(3) -0.004(4)
C37 0.046(3) 0.058(4) 0.044(4) 0.000(3) -0.004(3) -0.002(3)
C38 0.039(3) 0.057(4) 0.041(3) 0.003(3) -0.001(3) -0.011(3)
C39 0.041(3) 0.056(4) 0.042(4) 0.008(3) -0.001(3) -0.005(3)
C40 0.058(5) 0.081(5) 0.068(5) -0.011(4) 0.008(4) -0.012(4)
C41 0.085(6) 0.076(6) 0.089(7) -0.010(5) 0.018(5) 0.002(5)
C42 0.075(6) 0.086(6) 0.085(7) 0.014(5) 0.017(5) 0.031(5)
C43 0.045(4) 0.091(6) 0.082(6) 0.016(5) 0.003(4) 0.005(4)
C44 0.047(3) 0.069(4) 0.045(4) 0.018(3) -0.015(3) -0.005(3)
C45 0.051(3) 0.042(3) 0.043(4) 0.003(2) -0.011(3) 0.003(3)
C46 0.061(4) 0.047(4) 0.043(4) 0.005(3) -0.012(3) 0.001(3)
C47 0.068(4) 0.057(4) 0.042(4) 0.008(3) 0.001(3) -0.007(3)
C48 0.054(4) 0.053(4) 0.045(4) 0.006(3) 0.005(3) -0.004(3)
C49 0.042(3) 0.043(3) 0.045(4) 0.008(3) -0.004(3) -0.002(2)
C50 0.039(3) 0.060(4) 0.050(4) 0.012(3) -0.003(3) -0.011(3)
C51 0.037(3) 0.065(4) 0.049(4) 0.008(3) -0.015(3) -0.005(3)
C52 0.046(3) 0.059(4) 0.048(4) 0.015(3) -0.011(3) -0.012(3)
C53 0.059(4) 0.080(5) 0.054(4) 0.000(4) -0.016(4) -0.020(4)
C54 0.089(6) 0.065(5) 0.056(5) -0.006(4) -0.013(4) -0.007(4)
C55 0.079(5) 0.065(5) 0.062(5) 0.003(4) -0.004(4) 0.000(4)
C56 0.049(4) 0.055(4) 0.055(4) 0.005(3) -0.010(3) 0.005(3)
C57 0.032(3) 0.067(4) 0.065(5) 0.003(3) 0.006(3) 0.004(3)
C58 0.033(3) 0.061(4) 0.054(4) 0.003(3) -0.001(3) 0.003(3)
C59 0.045(4) 0.066(5) 0.092(6) 0.012(4) 0.006(4) 0.015(3)
C60 0.071(5) 0.054(5) 0.111(8) 0.004(5) -0.004(5) 0.017(4)
C61 0.058(4) 0.052(4) 0.086(6) 0.008(4) 0.003(4) 0.002(3)
C62 0.046(3) 0.046(3) 0.052(4) 0.005(3) -0.003(3) 0.000(3)
F1 0.080(3) 0.106(4) 0.053(3) -0.013(3) -0.013(2) -0.004(3)
F2 0.078(3) 0.084(4) 0.121(5) -0.033(3) -0.001(3) 0.024(3)
F3 0.069(3) 0.091(4) 0.121(5) 0.049(3) -0.018(3) -0.016(3)
F4 0.091(4) 0.171(6) 0.081(4) -0.023(4) -0.024(4) -0.035(4)
F5 0.048(3) 0.117(5) 0.145(6) 0.015(4) 0.016(3) 0.026(3)
F6 0.105(4) 0.082(4) 0.147(6) 0.047(4) -0.016(4) -0.022(3)
F7 0.118(5) 0.130(5) 0.070(4) -0.041(4) -0.021(3) 0.045(4)
F8 0.119(5) 0.137(6) 0.093(5) -0.002(4) -0.018(4) 0.074(4)
F9 0.101(5) 0.108(5) 0.192(8) 0.018(5) 0.054(5) -0.035(4)
F10 0.146(6) 0.127(5) 0.050(3) -0.021(3) 0.001(3) 0.019(4)
F11 0.083(4) 0.148(6) 0.108(5) 0.017(4) -0.024(4) 0.039(4)
F12 0.158(7) 0.117(5) 0.139(7) -0.001(5) 0.071(6) -0.058(5)
F13 0.102(5) 0.374(16) 0.130(7) 0.118(9) -0.012(5) 0.065(8)
F14 0.144(6) 0.108(5) 0.219(10) -0.070(6) 0.054(7) -0.021(5)
F15 0.137(6) 0.280(12) 0.113(6) -0.030(7) -0.026(5) 0.126(7)
F16 0.126(6) 0.082(5) 0.52(2) -0.118(9) -0.023(10) 0.016(4)
F17 0.085(4) 0.192(8) 0.230(11) 0.135(8) 0.061(5) 0.021(5)
F18 0.077(4) 0.184(7) 0.105(5) -0.034(5) 0.034(4) 0.008(4)
F19 0.164(10) 0.38(2) 0.34(2) 0.12(2) -0.131(14) 0.028(14)
F20 0.220(14) 0.51(3) 0.36(2) -0.33(2) 0.190(16) -0.165(17)
F21 0.270(15) 0.191(11) 0.52(3) -0.176(16) 0.28(2) -0.125(11)
F22 0.253(13) 0.147(8) 0.277(17) -0.033(9) 0.155(13) 0.042(8)
F23 0.199(12) 0.206(11) 0.254(16) -0.001(11) 0.081(11) -0.075(10)
F24 0.43(3) 0.84(6) 0.25(2) 0.23(3) -0.22(2) 0.02(4)
P1 0.0448(8) 0.0500(9) 0.0511(10) 0.0013(7) -0.0061(8) 0.0027(7)
P2 0.0440(8) 0.0669(11) 0.0425(9) 0.0057(8) 0.0034(7) 0.0022(7)
P3 0.0447(9) 0.0532(10) 0.0742(13) -0.0041(9) -0.0023(9) 0.0007(7)
P4 0.0559(12) 0.130(2) 0.0480(12) -0.0044(12) -0.0048(10) 0.0205(13)

loop_
_atom_type_symbol
_atom_type_description
_atom_type_scat_dispersion_real
_atom_type_scat_dispersion_imag
_atom_type_scat_source
C C 0.0033 0.0016 'International Tables Vol C Tables 4.2.6.8 and 6.1.1.4'
H H 0.0000 0.0000 'International Tables Vol C Tables 4.2.6.8 and 6.1.1.4'
N N 0.0061 0.0033 'International Tables Vol C Tables 4.2.6.8 and 6.1.1.4'
F F 0.0171 0.0103 'International Tables Vol C Tables 4.2.6.8 and 6.1.1.4'
P P 0.1023 0.0942 'International Tables Vol C Tables 4.2.6.8 and 6.1.1.4'
Co Co 0.3494 0.9721 'International Tables Vol C Tables 4.2.6.8 and 6.1.1.4'

loop_
_geom_angle_atom_site_label_1
_geom_angle_atom_site_label_2
_geom_angle_atom_site_label_3
_geom_angle
_geom_angle_site_symmetry_1
_geom_angle_site_symmetry_3
_geom_angle_publ_flag
N11 Co2 N14 130.2(2) . . ?
N11 Co2 N9 142.1(2) . . ?
N14 Co2 N9 85.46(19) . . ?
N11 Co2 N13 93.4(2) . . ?
N14 Co2 N13 115.4(2) . . ?
N9 Co2 N13 78.4(2) . . ?
N11 Co2 N12 76.6(2) . . ?
N14 Co2 N12 74.79(19) . . ?
N9 Co2 N12 133.1(2) . . ?
N13 Co2 N12 72.9(2) . . ?
N11 Co2 N8 77.49(19) . . ?
N14 Co2 N8 116.63(19) . . ?
N9 Co2 N8 74.2(2) . . ?
N13 Co2 N8 117.8(2) . . ?
N12 Co2 N8 152.5(2) . . ?
N11 Co2 N10 74.1(2) . . ?
N14 Co2 N10 70.26(19) . . ?
N9 Co2 N10 115.43(19) . . ?
N13 Co2 N10 165.94(19) . . ?
N12 Co2 N10 97.4(2) . . ?
N8 Co2 N10 66.62(18) . . ?
N3 Co1 N6 139.8(2) . . ?
N3 Co1 N7 133.9(2) . . ?
N6 Co1 N7 85.7(2) . . ?
N3 Co1 N4 77.4(2) . . ?
N6 Co1 N4 129.84(19) . . ?
N7 Co1 N4 74.1(2) . . ?
N3 Co1 N1 77.2(2) . . ?
N6 Co1 N1 74.2(2) . . ?
N7 Co1 N1 122.54(19) . . ?
N4 Co1 N1 154.23(19) . . ?
N3 Co1 N5 87.91(19) . . ?
N6 Co1 N5 76.66(19) . . ?
N7 Co1 N5 116.2(2) . . ?
N4 Co1 N5 72.45(18) . . ?
N1 Co1 N5 110.53(19) . . ?
N3 Co1 N2 77.54(19) . . ?
N6 Co1 N2 116.65(19) . . ?
N7 Co1 N2 73.30(19) . . ?
N4 Co1 N2 100.96(19) . . ?
N1 Co1 N2 69.51(19) . . ?
N5 Co1 N2 165.13(19) . . ?
C20 N1 C26 108.3(5) . . ?
C20 N1 C19 111.0(5) . . ?
C26 N1 C19 110.1(6) . . ?
C20 N1 Co1 109.0(4) . . ?
C26 N1 Co1 106.8(4) . . ?
C19 N1 Co1 111.5(4) . . ?
C27 N2 C31 117.2(7) . . ?
C27 N2 Co1 110.8(5) . . ?
C31 N2 Co1 131.9(5) . . ?
C8 N3 C12 119.9(5) . . ?
C8 N3 Co1 119.1(4) . . ?
C12 N3 Co1 119.5(4) . . ?
C13 N4 C1 109.2(5) . . ?
C13 N4 C7 111.5(5) . . ?
C1 N4 C7 110.6(5) . . ?
C13 N4 Co1 109.1(4) . . ?
C1 N4 Co1 105.8(4) . . ?
C7 N4 Co1 110.5(4) . . ?
C2 N5 C6 116.8(6) . . ?
C2 N5 Co1 114.4(4) . . ?
C6 N5 Co1 128.8(4) . . ?
C25 N6 C21 117.2(6) . . ?
C25 N6 Co1 124.5(4) . . ?
C21 N6 Co1 117.4(5) . . ?
C14 N7 C18 118.0(6) . . ?
C14 N7 Co1 115.5(5) . . ?
C18 N7 Co1 123.7(5) . . ?
C32 N8 C38 108.8(5) . . ?
C32 N8 C44 110.9(5) . . ?
C38 N8 C44 110.4(5) . . ?
C32 N8 Co2 107.1(4) . . ?
C38 N8 Co2 109.4(4) . . ?
C44 N8 Co2 110.2(4) . . ?
C37 N9 C33 118.3(6) . . ?
C37 N9 Co2 125.5(4) . . ?
C33 N9 Co2 116.2(4) . . ?
C43 N10 C39 117.5(7) . . ?
C43 N10 Co2 137.3(6) . . ?
C39 N10 Co2 104.7(5) . . ?
C45 N11 C49 119.3(5) . . ?
C45 N11 Co2 119.7(4) . . ?
C49 N11 Co2 119.5(4) . . ?
C57 N12 C51 110.7(5) . . ?
C57 N12 C50 111.8(6) . . ?
C51 N12 C50 111.0(5) . . ?
C57 N12 Co2 107.0(4) . . ?
C51 N12 Co2 105.9(4) . . ?
C50 N12 Co2 110.1(4) . . ?
C52 N13 C56 117.7(6) . . ?
C52 N13 Co2 114.8(5) . . ?
C56 N13 Co2 127.4(4) . . ?
C62 N14 C58 118.0(6) . . ?
C62 N14 Co2 125.9(4) . . ?
C58 N14 Co2 115.7(4) . . ?
N4 C1 C2 109.0(5) . . ?
N5 C2 C3 123.3(6) . . ?
N5 C2 C1 114.9(6) . . ?
C3 C2 C1 121.8(6) . . ?
C4 C3 C2 118.3(7) . . ?
C5 C4 C3 119.7(7) . . ?
C6 C5 C4 117.8(7) . . ?
N5 C6 C5 124.2(7) . . ?
N4 C7 C8 112.1(5) . . ?
N3 C8 C9 121.4(6) . . ?
N3 C8 C7 116.8(5) . . ?
C9 C8 C7 121.8(6) . . ?
C8 C9 C10 118.9(7) . . ?
C11 C10 C9 120.1(7) . . ?
C10 C11 C12 118.3(7) . . ?
N3 C12 C11 121.4(6) . . ?
N3 C12 C19 117.4(6) . . ?
C11 C12 C19 121.2(6) . . ?
N4 C13 C14 111.7(6) . . ?
N7 C14 C15 122.3(7) . . ?
N7 C14 C13 117.4(6) . . ?
C15 C14 C13 120.2(7) . . ?
C16 C15 C14 119.1(8) . . ?
C15 C16 C17 118.8(7) . . ?
C18 C17 C16 119.2(8) . . ?
N7 C18 C17 122.7(7) . . ?
N1 C19 C12 113.3(5) . . ?
N1 C20 C21 111.2(5) . . ?
N6 C21 C22 121.6(7) . . ?
N6 C21 C20 116.0(6) . . ?
C22 C21 C20 122.3(7) . . ?
C23 C22 C21 119.2(8) . . ?
C24 C23 C22 119.9(8) . . ?
C25 C24 C23 117.9(8) . . ?
N6 C25 C24 124.2(7) . . ?
N1 C26 C27 112.0(5) . . ?
N2 C27 C28 122.5(7) . . ?
N2 C27 C26 115.8(6) . . ?
C28 C27 C26 121.6(6) . . ?
C27 C28 C29 120.2(8) . . ?
C30 C29 C28 117.7(8) . . ?
C29 C30 C31 118.9(8) . . ?
N2 C31 C30 123.4(8) . . ?
N8 C32 C33 110.0(5) . . ?
N9 C33 C34 121.6(6) . . ?
N9 C33 C32 116.0(5) . . ?
C34 C33 C32 122.2(6) . . ?
C35 C34 C33 119.3(6) . . ?
C34 C35 C36 118.4(6) . . ?
C37 C36 C35 119.0(7) . . ?
N9 C37 C36 123.3(7) . . ?
N8 C38 C39 114.7(5) . . ?
N10 C39 C40 121.4(7) . . ?
N10 C39 C38 117.7(6) . . ?
C40 C39 C38 120.9(6) . . ?
C41 C40 C39 119.2(8) . . ?
C40 C41 C42 117.9(9) . . ?
C43 C42 C41 120.2(9) . . ?
N10 C43 C42 123.9(8) . . ?
N8 C44 C45 114.3(5) . . ?
N11 C45 C46 121.9(6) . . ?
N11 C45 C44 117.1(5) . . ?
C46 C45 C44 121.0(6) . . ?
C47 C46 C45 119.4(6) . . ?
C46 C47 C48 118.9(6) . . ?
C49 C48 C47 118.2(6) . . ?
N11 C49 C48 122.2(6) . . ?
N11 C49 C50 115.7(5) . . ?
C48 C49 C50 122.1(6) . . ?
N12 C50 C49 111.1(5) . . ?
N12 C51 C52 108.7(5) . . ?
N13 C52 C53 122.2(7) . . ?
N13 C52 C51 116.3(6) . . ?
C53 C52 C51 121.5(6) . . ?
C54 C53 C52 119.1(7) . . ?
C53 C54 C55 119.2(8) . . ?
C56 C55 C54 118.4(8) . . ?
N13 C56 C55 123.5(7) . . ?
N12 C57 C58 110.3(5) . . ?
N14 C58 C59 120.7(7) . . ?
N14 C58 C57 117.0(6) . . ?
C59 C58 C57 122.2(6) . . ?
C60 C59 C58 120.4(7) . . ?
C59 C60 C61 118.5(7) . . ?
C62 C61 C60 119.0(8) . . ?
N14 C62 C61 123.3(6) . . ?
F6 P1 F5 92.4(4) . . ?
F6 P1 F4 89.7(4) . . ?
F5 P1 F4 90.8(4) . . ?
F6 P1 F1 90.3(4) . . ?
F5 P1 F1 91.1(4) . . ?
F4 P1 F1 178.0(4) . . ?
F6 P1 F3 178.2(4) . . ?
F5 P1 F3 89.3(3) . . ?
F4 P1 F3 90.1(4) . . ?
F1 P1 F3 89.7(3) . . ?
F6 P1 F2 89.6(4) . . ?
F5 P1 F2 177.5(4) . . ?
F4 P1 F2 90.6(4) . . ?
F1 P1 F2 87.4(3) . . ?
F3 P1 F2 88.6(3) . . ?
F8 P2 F12 92.7(5) . . ?
F8 P2 F9 89.4(5) . . ?
F12 P2 F9 176.8(6) . . ?
F8 P2 F10 88.9(4) . . ?
F12 P2 F10 90.2(4) . . ?
F9 P2 F10 87.5(5) . . ?
F8 P2 F7 92.1(4) . . ?
F12 P2 F7 87.9(5) . . ?
F9 P2 F7 94.4(5) . . ?
F10 P2 F7 177.9(4) . . ?
F8 P2 F11 177.8(5) . . ?
F12 P2 F11 89.4(5) . . ?
F9 P2 F11 88.5(4) . . ?
F10 P2 F11 91.7(4) . . ?
F7 P2 F11 87.3(4) . . ?
F13 P3 F16 95.9(8) . . ?
F13 P3 F14 91.3(8) . . ?
F16 P3 F14 171.0(9) . . ?
F13 P3 F17 94.7(5) . . ?
F16 P3 F17 98.2(8) . . ?
F14 P3 F17 86.5(6) . . ?
F13 P3 F15 176.4(7) . . ?
F16 P3 F15 86.2(7) . . ?
F14 P3 F15 86.4(6) . . ?
F17 P3 F15 87.9(5) . . ?
F13 P3 F18 86.3(5) . . ?
F16 P3 F18 86.1(6) . . ?
F14 P3 F18 89.0(5) . . ?
F17 P3 F18 175.5(5) . . ?
F15 P3 F18 90.9(5) . . ?
F24 P4 F19 165.6(18) . . ?
F24 P4 F20 89.5(19) . . ?
F19 P4 F20 95.2(14) . . ?
F24 P4 F21 95.4(17) . . ?
F19 P4 F21 98.2(14) . . ?
F20 P4 F21 89.5(9) . . ?
F24 P4 F22 83.7(17) . . ?
F19 P4 F22 92.7(13) . . ?
F20 P4 F22 171.1(11) . . ?
F21 P4 F22 85.4(7) . . ?
F24 P4 F23 89.9(16) . . ?
F19 P4 F23 76.5(10) . . ?
F20 P4 F23 90.7(8) . . ?
F21 P4 F23 174.7(14) . . ?
F22 P4 F23 95.0(7) . . ?

loop_
_geom_bond_atom_site_label_1
_geom_bond_atom_site_label_2
_geom_bond_distance
_geom_bond_site_symmetry_2
_geom_bond_publ_flag
Co2 N11 2.099(5) . ?
Co2 N14 2.156(5) . ?
Co2 N9 2.212(5) . ?
Co2 N13 2.237(6) . ?
Co2 N12 2.252(5) . ?
Co2 N8 2.267(5) . ?
Co2 N10 2.805(7) . ?
Co1 N3 2.100(5) . ?
Co1 N6 2.181(5) . ?
Co1 N7 2.201(5) . ?
Co1 N4 2.258(5) . ?
Co1 N1 2.261(5) . ?
Co1 N5 2.298(5) . ?
Co1 N2 2.505(6) . ?
N1 C20 1.468(9) . ?
N1 C26 1.480(8) . ?
N1 C19 1.484(9) . ?
N2 C27 1.329(9) . ?
N2 C31 1.347(10) . ?
N3 C8 1.334(8) . ?
N3 C12 1.341(8) . ?
N4 C13 1.465(9) . ?
N4 C1 1.468(8) . ?
N4 C7 1.477(8) . ?
N5 C2 1.333(8) . ?
N5 C6 1.341(8) . ?
N6 C25 1.335(9) . ?
N6 C21 1.350(9) . ?
N7 C14 1.340(8) . ?
N7 C18 1.341(9) . ?
N8 C32 1.470(9) . ?
N8 C38 1.479(8) . ?
N8 C44 1.486(8) . ?
N9 C37 1.327(9) . ?
N9 C33 1.338(8) . ?
N10 C43 1.320(11) . ?
N10 C39 1.349(8) . ?
N11 C45 1.335(8) . ?
N11 C49 1.336(8) . ?
N12 C57 1.465(9) . ?
N12 C51 1.474(9) . ?
N12 C50 1.477(8) . ?
N13 C52 1.326(8) . ?
N13 C56 1.339(9) . ?
N14 C62 1.344(8) . ?
N14 C58 1.350(8) . ?
C1 C2 1.515(9) . ?
C2 C3 1.389(9) . ?
C3 C4 1.376(11) . ?
C4 C5 1.376(11) . ?
C5 C6 1.373(10) . ?
C7 C8 1.515(9) . ?
C8 C9 1.379(10) . ?
C9 C10 1.381(11) . ?
C10 C11 1.370(11) . ?
C11 C12 1.394(10) . ?
C12 C19 1.502(10) . ?
C13 C14 1.503(11) . ?
C14 C15 1.400(10) . ?
C15 C16 1.364(13) . ?
C16 C17 1.389(12) . ?
C17 C18 1.376(10) . ?
C20 C21 1.505(11) . ?
C21 C22 1.381(10) . ?
C22 C23 1.366(13) . ?
C23 C24 1.366(13) . ?
C24 C25 1.365(10) . ?
C26 C27 1.488(10) . ?
C27 C28 1.373(10) . ?
C28 C29 1.391(12) . ?
C29 C30 1.368(13) . ?
C30 C31 1.385(12) . ?
C32 C33 1.501(10) . ?
C33 C34 1.398(10) . ?
C34 C35 1.363(12) . ?
C35 C36 1.390(11) . ?
C36 C37 1.362(10) . ?
C38 C39 1.486(10) . ?
C39 C40 1.396(11) . ?
C40 C41 1.368(13) . ?
C41 C42 1.372(15) . ?
C42 C43 1.337(14) . ?
C44 C45 1.496(9) . ?
C45 C46 1.375(9) . ?
C46 C47 1.370(10) . ?
C47 C48 1.400(10) . ?
C48 C49 1.378(9) . ?
C49 C50 1.507(9) . ?
C51 C52 1.500(11) . ?
C52 C53 1.404(11) . ?
C53 C54 1.356(12) . ?
C54 C55 1.382(12) . ?
C55 C56 1.374(11) . ?
C57 C58 1.485(10) . ?
C58 C59 1.393(10) . ?
C59 C60 1.366(12) . ?
C60 C61 1.377(12) . ?
C61 C62 1.366(10) . ?
F1 P1 1.580(5) . ?
F2 P1 1.600(5) . ?
F3 P1 1.587(5) . ?
F4 P1 1.577(6) . ?
F5 P1 1.570(5) . ?
F6 P1 1.565(6) . ?
F7 P2 1.574(6) . ?
F8 P2 1.549(6) . ?
F9 P2 1.559(6) . ?
F10 P2 1.572(6) . ?
F11 P2 1.583(6) . ?
F12 P2 1.555(6) . ?
F13 P3 1.478(7) . ?
F14 P3 1.526(7) . ?
F15 P3 1.565(8) . ?
F16 P3 1.502(9) . ?
F17 P3 1.528(7) . ?
F18 P3 1.592(7) . ?
F19 P4 1.383(12) . ?
F20 P4 1.446(11) . ?
F21 P4 1.473(11) . ?
F22 P4 1.490(10) . ?
F23 P4 1.548(10) . ?
F24 P4 1.322(16) . ?
